data_1544574
loop_
_publ_author_name
'Ueda, K.'

_publ_section_title
;
 Effect of Al-doping on crystal structure and ionic conductivity of
 apatite-type La9.33+x/3Si6-xAlxO26 solid electrolytes
;
_journal_name_full 'Journal of the Ceramic Society of Japan'
_journal_page_first 74
_journal_page_last 76
_journal_volume 120
_journal_year 2012
_chemical_formula_sum 'Al1.5 La9.8 O26 Si4.5'
_chemical_name_common La9.8Si4.5Al1.5O26
_space_group_IT_number 173
_space_group_name_H-M_alt 'P 63'
_symmetry_space_group_name_Hall 'P 6c'
_symmetry_space_group_name_H-M 'P 63'
_cell_angle_alpha 90
_cell_angle_beta 90
_cell_angle_gamma 120
_cell_formula_units_Z 1
_cell_length_a 9.717(2)
_cell_length_b 9.717(2)
_cell_length_c 7.227(1)
_cell_volume 590.95(19)
_cod_data_source_file La9.83Si4.5Al1.5O26.cif
_cod_data_source_block La9.8Si4.5Al1.5O26
_cod_original_formula_sum 'La9.8 Si4.5 Al1.5 O26'
_cod_database_code 1544574

loop_
_space_group_symop_operation_xyz
'x, y, z'
'-y, x-y, z'
'-x+y, -x, z'
'-x, -y, z+1/2'
'y, -x+y, z+1/2'
'x-y, x, z+1/2'

loop_
_atom_site_label
_atom_site_occupancy
_atom_site_fract_x
_atom_site_fract_y
_atom_site_fract_z
_atom_site_adp_type
_atom_site_U_iso_or_equiv
_atom_site_type_symbol
La1 0.9760 0.333333 0.666667 -0.004(6) Uiso 0.006600 La
La2 0.9760 0.333333 0.666667 0.495(6) Uiso 0.006600 La
La3 0.988 0.0109(2) 0.2423(1) 0.246(6) Uiso 0.005300 La
SiAl 0.7500 0.4016(6) 0.3722(5) 0.250000 Uiso 0.007000 Si
SiAl 0.2500 0.4016(6) 0.3722(5) 0.250000 Uiso 0.007000 Al
O1 1.0 0.330(1) 0.490(1) 0.24(1) Uiso 0.010000 O
O2 1.0 0.597(1) 0.468(1) 0.254(9) Uiso 0.010000 O
O3 1.0 0.332(3) 0.260(3) 0.071(7) Uiso 0.010000 O
O4 1.0 0.353(3) 0.255(3) 0.439(7) Uiso 0.010000 O
O5 1.0 0.000000 0.000000 0.219(7) Uiso 0.010000 O
